data_4061254
_journal_name_full Organometallics
_journal_paper_doi 10.1021/om0494162
_journal_year 2004
_chemical_formula_sum 'C18 H25 Cl3 Cr N3'
_chemical_formula_weight 441.76
_space_group_IT_number 14
_symmetry_cell_setting monoclinic
_symmetry_space_group_name_Hall '-P 2yn'
_symmetry_space_group_name_H-M 'P 1 21/n 1'
_cell_angle_alpha 90.00
_cell_angle_beta 96.01(1)
_cell_angle_gamma 90.00
_cell_formula_units_Z 4
_cell_length_a 12.450(2)
_cell_length_b 7.039(1)
_cell_length_c 24.024(2)
_cell_measurement_temperature 293(2)
_cell_volume 2093.8(5)
_diffrn_ambient_temperature 293(2)
_exptl_crystal_density_diffrn 1.401
_cod_original_sg_symbol_H-M 'P 21/n'
_cod_database_code 4061254

loop_
_symmetry_equiv_pos_as_xyz
'x, y, z'
'-x+1/2, y+1/2, -z+1/2'
'-x, -y, -z'
'x-1/2, -y-1/2, z-1/2'

loop_
_atom_site_label
_atom_site_type_symbol
_atom_site_fract_x
_atom_site_fract_y
_atom_site_fract_z
_atom_site_U_iso_or_equiv
_atom_site_adp_type
_atom_site_occupancy
_atom_site_symmetry_multiplicity
_atom_site_calc_flag
_atom_site_refinement_flags
_atom_site_disorder_assembly
_atom_site_disorder_group
Cr1 Cr 0.76905(5) 0.32355(8) 0.09304(3) 0.02880(17) Uani 1 1 d . . .
Cl1 Cl 0.94033(8) 0.45498(14) 0.09332(5) 0.0397(3) Uani 1 1 d . . .
Cl2 Cl 0.73542(9) 0.47896(15) 0.17395(5) 0.0455(3) Uani 1 1 d . . .
Cl3 Cl 0.68242(8) 0.55066(14) 0.03479(5) 0.0427(3) Uani 1 1 d . . .
N1 N 0.6250(2) 0.1687(5) 0.09365(13) 0.0329(8) Uani 1 1 d . . .
N2 N 0.8092(2) 0.1612(4) 0.02627(12) 0.0300(7) Uani 1 1 d . . .
N3 N 0.8231(2) 0.0713(4) 0.13813(12) 0.0280(7) Uani 1 1 d . . .
C1 C 0.7314(3) 0.0136(6) 0.16937(16) 0.0352(10) Uani 1 1 d . . .
H1A H 0.7280 0.0958 0.2015 0.042 Uiso 1 1 calc R . .
H1B H 0.7419 -0.1158 0.1827 0.042 Uiso 1 1 calc R . .
C2 C 0.6284(3) 0.0276(6) 0.13142(17) 0.0362(10) Uani 1 1 d . . .
C3 C 0.5449(4) -0.0963(7) 0.1348(2) 0.0598(14) Uani 1 1 d . . .
H3A H 0.5514 -0.1967 0.1601 0.072 Uiso 1 1 calc R . .
C4 C 0.4503(4) -0.0699(8) 0.0999(2) 0.0686(16) Uani 1 1 d . . .
H4A H 0.3919 -0.1514 0.1017 0.082 Uiso 1 1 calc R . .
C5 C 0.4442(4) 0.0791(7) 0.0627(2) 0.0582(14) Uani 1 1 d . . .
H5A H 0.3809 0.1020 0.0395 0.070 Uiso 1 1 calc R . .
C6 C 0.5326(3) 0.1933(6) 0.06013(18) 0.0419(11) Uani 1 1 d . . .
H6A H 0.5285 0.2919 0.0342 0.050 Uiso 1 1 calc R . .
C7 C 0.8423(4) -0.0823(6) 0.09704(16) 0.0416(11) Uani 1 1 d . . .
H7A H 0.9110 -0.1426 0.1089 0.050 Uiso 1 1 calc R . .
H7B H 0.7864 -0.1779 0.0980 0.050 Uiso 1 1 calc R . .
C8 C 0.8435(3) -0.0159(5) 0.03825(16) 0.0295(9) Uani 1 1 d . . .
C9 C 0.8773(3) -0.1360(5) -0.00192(17) 0.0337(9) Uani 1 1 d . . .
H9A H 0.8990 -0.2594 0.0074 0.040 Uiso 1 1 calc R . .
C10 C 0.8786(3) -0.0718(6) -0.05541(18) 0.0424(11) Uani 1 1 d . . .
H10A H 0.8997 -0.1515 -0.0832 0.051 Uiso 1 1 calc R . .
C11 C 0.8481(3) 0.1138(6) -0.06764(18) 0.0443(11) Uani 1 1 d . . .
H11A H 0.8509 0.1622 -0.1035 0.053 Uiso 1 1 calc R . .
C12 C 0.8140(3) 0.2251(6) -0.02643(16) 0.0405(10) Uani 1 1 d . . .
H12A H 0.7932 0.3495 -0.0349 0.049 Uiso 1 1 calc R . .
C13 C 0.9226(3) 0.0967(6) 0.17859(17) 0.0383(10) Uani 1 1 d . . .
H13A H 0.9115 0.2050 0.2023 0.046 Uiso 1 1 calc R . .
H13B H 0.9826 0.1271 0.1574 0.046 Uiso 1 1 calc R . .
C14 C 0.9545(3) -0.0729(7) 0.21596(18) 0.0470(12) Uani 1 1 d . B .
H14A H 0.9008 -0.0926 0.2419 0.056 Uiso 1 1 calc R . .
H14B H 0.9573 -0.1863 0.1932 0.056 Uiso 1 1 calc R . .
C15 C 1.0633(4) -0.0392(8) 0.2482(2) 0.0738(17) Uani 1 1 d D . .
H15A H 1.0600 0.0722 0.2718 0.089 Uiso 1 1 calc R A 1
H15B H 1.1167 -0.0159 0.2223 0.089 Uiso 1 1 calc R A 1
C16 C 1.0974(9) -0.2136(13) 0.2850(4) 0.070(3) Uani 0.699(10) 1 d PDU B 1
H16A H 1.0468 -0.2292 0.3127 0.084 Uiso 0.699(10) 1 calc PR B 1
H16B H 1.0930 -0.3263 0.2616 0.084 Uiso 0.699(10) 1 calc PR B 1
C17 C 1.2112(8) -0.1986(13) 0.3148(4) 0.087(3) Uani 0.699(10) 1 d PDU B 1
H17A H 1.2239 -0.3098 0.3385 0.104 Uiso 0.699(10) 1 calc PR B 1
H17B H 1.2616 -0.2043 0.2867 0.104 Uiso 0.699(10) 1 calc PR B 1
C18 C 1.2378(12) -0.028(2) 0.3500(6) 0.128(6) Uani 0.699(10) 1 d PDU B 1
H18A H 1.3129 -0.0312 0.3640 0.192 Uiso 0.699(10) 1 calc PR B 1
H18B H 1.1946 -0.0273 0.3808 0.192 Uiso 0.699(10) 1 calc PR B 1
H18C H 1.2233 0.0842 0.3278 0.192 Uiso 0.699(10) 1 calc PR B 1
C16A C 1.090(2) -0.138(3) 0.3047(7) 0.074(5) Uani 0.301(10) 1 d PDU B 2
H16C H 1.0961 -0.2728 0.2973 0.089 Uiso 0.301(10) 1 calc PR B 2
H16D H 1.0286 -0.1216 0.3257 0.089 Uiso 0.301(10) 1 calc PR B 2
C17A C 1.1914(17) -0.081(5) 0.3436(11) 0.090(6) Uani 0.301(10) 1 d PDU B 2
H17C H 1.1794 0.0413 0.3603 0.108 Uiso 0.301(10) 1 calc PR B 2
H17D H 1.2038 -0.1738 0.3735 0.108 Uiso 0.301(10) 1 calc PR B 2
C18A C 1.2889(17) -0.070(5) 0.3121(12) 0.118(9) Uani 0.301(10) 1 d PDU B 2
H18D H 1.3483 -0.0178 0.3359 0.177 Uiso 0.301(10) 1 calc PR B 2
H18E H 1.2735 0.0089 0.2798 0.177 Uiso 0.301(10) 1 calc PR B 2
H18F H 1.3075 -0.1957 0.3005 0.177 Uiso 0.301(10) 1 calc PR B 2

loop_
_atom_site_aniso_label
_atom_site_aniso_U_11
_atom_site_aniso_U_22
_atom_site_aniso_U_33
_atom_site_aniso_U_23
_atom_site_aniso_U_13
_atom_site_aniso_U_12
Cr1 0.0325(3) 0.0190(3) 0.0347(4) 0.0008(3) 0.0024(3) 0.0008(3)
Cl1 0.0347(6) 0.0272(5) 0.0567(7) 0.0035(5) 0.0023(5) -0.0024(5)
Cl2 0.0595(7) 0.0326(6) 0.0457(6) -0.0074(5) 0.0113(5) 0.0035(5)
Cl3 0.0426(6) 0.0295(5) 0.0544(7) 0.0114(5) -0.0028(5) 0.0031(5)
N1 0.0312(18) 0.0279(18) 0.0395(19) -0.0011(16) 0.0036(15) -0.0010(16)
N2 0.0340(18) 0.0255(17) 0.0300(17) 0.0026(15) -0.0002(14) -0.0004(15)
N3 0.0312(17) 0.0231(17) 0.0290(17) -0.0005(14) -0.0002(14) 0.0016(14)
C1 0.041(2) 0.028(2) 0.037(2) 0.0077(18) 0.0051(19) 0.0015(19)
C2 0.039(2) 0.025(2) 0.045(3) 0.004(2) 0.0059(19) -0.0004(19)
C3 0.046(3) 0.046(3) 0.086(4) 0.025(3) 0.003(3) -0.014(2)
C4 0.043(3) 0.061(4) 0.100(4) 0.020(3) -0.003(3) -0.024(3)
C5 0.038(3) 0.057(3) 0.076(4) 0.007(3) -0.011(2) -0.009(3)
C6 0.040(2) 0.035(2) 0.049(3) 0.003(2) -0.004(2) 0.000(2)
C7 0.060(3) 0.026(2) 0.040(2) 0.0010(19) 0.008(2) 0.008(2)
C8 0.029(2) 0.024(2) 0.036(2) -0.0013(18) 0.0029(17) -0.0048(17)
C9 0.031(2) 0.025(2) 0.045(2) -0.0049(19) 0.0034(18) -0.0007(18)
C10 0.040(2) 0.050(3) 0.039(3) -0.012(2) 0.008(2) -0.003(2)
C11 0.051(3) 0.051(3) 0.031(2) 0.002(2) 0.008(2) -0.001(2)
C12 0.046(3) 0.037(2) 0.038(2) 0.006(2) 0.004(2) 0.000(2)
C13 0.036(2) 0.038(2) 0.040(2) 0.007(2) -0.0012(19) -0.002(2)
C14 0.042(3) 0.054(3) 0.044(3) 0.013(2) 0.002(2) 0.004(2)
C15 0.056(3) 0.088(4) 0.074(4) 0.036(3) -0.013(3) 0.000(3)
C16 0.083(5) 0.060(7) 0.060(6) 0.016(5) -0.022(5) 0.001(5)
C17 0.093(7) 0.073(7) 0.084(7) 0.006(5) -0.040(5) 0.019(6)
C18 0.121(13) 0.122(11) 0.128(12) -0.039(9) -0.050(9) -0.006(9)
C16A 0.079(8) 0.075(11) 0.059(10) 0.020(9) -0.029(9) -0.004(10)
C17A 0.094(11) 0.078(11) 0.088(11) 0.008(9) -0.034(10) 0.010(10)
C18A 0.068(15) 0.139(18) 0.137(19) -0.022(16) -0.037(13) -0.009(14)

loop_
_geom_bond_atom_site_label_1
_geom_bond_atom_site_label_2
_geom_bond_distance
_geom_bond_site_symmetry_2
_geom_bond_publ_flag
Cr1 N2 2.073(3) . ?
Cr1 N1 2.100(3) . ?
Cr1 N3 2.150(3) . ?
Cr1 Cl2 2.3065(12) . ?
Cr1 Cl3 2.3155(12) . ?
Cr1 Cl1 2.3239(12) . ?
N1 C2 1.343(5) . ?
N1 C6 1.345(5) . ?
N2 C8 1.339(5) . ?
N2 C12 1.351(5) . ?
N3 C1 1.486(5) . ?
N3 C7 1.500(5) . ?
N3 C13 1.504(5) . ?
C1 C2 1.497(5) . ?
C2 C3 1.367(6) . ?
C3 C4 1.385(6) . ?
C4 C5 1.377(6) . ?
C5 C6 1.369(6) . ?
C7 C8 1.489(5) . ?
C8 C9 1.382(5) . ?
C9 C10 1.364(5) . ?
C10 C11 1.384(6) . ?
C11 C12 1.365(6) . ?
C13 C14 1.521(5) . ?
C14 C15 1.508(6) . ?
C15 C16A 1.530(14) . ?
C15 C16 1.545(8) . ?
C16 C17 1.523(10) . ?
C17 C18 1.484(13) . ?
C16A C17A 1.538(15) . ?
C17A C18A 1.498(19) . ?
